data_4130754
loop_
_publ_author_name
'Ding, Shengda'
'Ghosh, Pokhraj'
'Lunsford, Allen M.'
'Wang, Ning'
'Bhuvanesh, Nattamai'
'Hall, Michael B.'
'Darensbourg, Marcetta Y.'

_publ_section_title
;
 Hemilabile Bridging Thiolates as Proton Shuttles in Bioinspired
 H<sub>2</sub> Production Electrocatalysts.
;
_journal_issue 39
_journal_name_full 'Journal of the American Chemical Society'
_journal_page_first 12920
_journal_page_last 12927
_journal_paper_doi 10.1021/jacs.6b06461
_journal_volume 138
_journal_year 2016
_chemical_formula_moiety 'C16 H23 Fe N2 Ni O2 S2, C H2 Cl2, B F4'
_chemical_formula_sum 'C17 H25 B Cl2 F4 Fe N2 Ni O2 S2'
_chemical_formula_weight 625.78
_space_group_crystal_system monoclinic
_space_group_IT_number 14
_space_group_name_Hall '-P 2yn'
_space_group_name_H-M_alt 'P 1 21/n 1'
_atom_sites_solution_hydrogens geom
_audit_creation_date 2016-03-07
_audit_creation_method
;
Olex2 1.2-beta
(compiled 2015.11.10 svn.r3248 for OlexSys, GUI svn.r5133)
;
_cell_angle_alpha 90
_cell_angle_beta 94.472(4)
_cell_angle_gamma 90
_cell_formula_units_Z 4
_cell_length_a 8.3624(5)
_cell_length_b 20.4468(11)
_cell_length_c 14.1835(8)
_cell_measurement_reflns_used 1917
_cell_measurement_temperature 110.15
_cell_measurement_theta_max 59.278
_cell_measurement_theta_min 4.324
_cell_volume 2417.8(2)
_computing_cell_refinement 'SAINT v8.34A (Bruker, 2013)'
_computing_data_reduction 'SAINT v8.34A (Bruker, 2013)'
_computing_molecular_graphics 'Olex2 (Dolomanov et al., 2009)'
_computing_publication_material 'Olex2 (Dolomanov et al., 2009)'
_computing_structure_refinement 'ShelXL (Sheldrick, 2015)'
_computing_structure_solution 'ShelXT (Sheldrick, 2015)'
_diffrn_ambient_temperature 110.15
_diffrn_measured_fraction_theta_full 0.832
_diffrn_measured_fraction_theta_max 0.988
_diffrn_measurement_device_type 'Bruker APEX-II CCD'
_diffrn_measurement_method '\f and \w scans'
_diffrn_radiation_type CuK\a
_diffrn_radiation_wavelength 1.54178
_diffrn_reflns_av_R_equivalents 0.0506
_diffrn_reflns_av_unetI/netI 0.0881
_diffrn_reflns_Laue_measured_fraction_full 0.832
_diffrn_reflns_Laue_measured_fraction_max 0.988
_diffrn_reflns_limit_h_max 9
_diffrn_reflns_limit_h_min -9
_diffrn_reflns_limit_k_max 22
_diffrn_reflns_limit_k_min 0
_diffrn_reflns_limit_l_max 16
_diffrn_reflns_limit_l_min 0
_diffrn_reflns_number 5402
_diffrn_reflns_point_group_measured_fraction_full 0.832
_diffrn_reflns_point_group_measured_fraction_max 0.988
_diffrn_reflns_theta_full 67.679
_diffrn_reflns_theta_max 60.828
_diffrn_reflns_theta_min 3.801
_diffrn_standards_number 0
_exptl_absorpt_coefficient_mu 9.879
_exptl_absorpt_correction_T_max 0.752
_exptl_absorpt_correction_T_min 0.471
_exptl_absorpt_correction_type multi-scan
_exptl_absorpt_process_details
;
 TWINABS-2012/1 (Bruker,2012) was used for absorption correction.
 
For component 1:
 wR2(int) was 0.0883 before and 0.0529 after correction.
 The Ratio of minimum to maximum transmission is 0.63.
 The \l/2 correction factor is Not present
 
For component 2:
 wR2(int) was 0.1022 before and 0.0559 after correction.
 The Ratio of minimum to maximum transmission is 0.63.
 The \l/2 correction factor is Not present

Final HKLF 4 output contains 23156 reflections, Rint = 0.1134
 (5799 with I > 3sig(I), Rint = 0.0495)
;
_exptl_crystal_colour brown
_exptl_crystal_colour_primary brown
_exptl_crystal_density_diffrn 1.719
_exptl_crystal_description block
_exptl_crystal_F_000 1272
_exptl_crystal_size_max 0.1
_exptl_crystal_size_mid 0.03
_exptl_crystal_size_min 0.02
_refine_diff_density_max 0.991
_refine_diff_density_min -0.619
_refine_diff_density_rms 0.131
_refine_ls_extinction_method none
_refine_ls_goodness_of_fit_ref 1.030
_refine_ls_hydrogen_treatment constr
_refine_ls_matrix_type full
_refine_ls_number_parameters 324
_refine_ls_number_reflns 5402
_refine_ls_number_restraints 310
_refine_ls_restrained_S_all 1.081
_refine_ls_R_factor_all 0.1127
_refine_ls_R_factor_gt 0.0747
_refine_ls_shift/su_max 0.001
_refine_ls_shift/su_mean 0.000
_refine_ls_structure_factor_coef Fsqd
_refine_ls_weighting_details 'w=1/[\s^2^(Fo^2^)+(0.0626P)^2^+12.5922P] where P=(Fo^2^+2Fc^2^)/3'
_refine_ls_weighting_scheme calc
_refine_ls_wR_factor_gt 0.1579
_refine_ls_wR_factor_ref 0.1771
_reflns_Friedel_coverage 0.000
_reflns_number_gt 3920
_reflns_number_total 5402
_reflns_threshold_expression 'I > 2\s(I)'
_cod_data_source_file ja6b06461_si_004.cif
_cod_data_source_block Ni-Fe"+
_cod_database_code 4130754
_shelxl_version_number 2014/6
_shelx_space_group_comment
;
The symmetry employed for this shelxl refinement is uniquely defined
by the following loop, which should always be used as a source of
symmetry information in preference to the above space-group names.
They are only intended as comments.
;
_olex2_refinement_description
;
1. Twinned data refinement
 Scales: 0.6172(18) 0.3828(18)
2. Fixed Uiso
 At 1.2 times of:
  All C(H) groups, All C(H,H) groups
3. Restrained distances
 F1-B1 \\sim F1A-B1A \\sim F2-B1 \\sim F2A-B1A \\sim F4A-B1A \\sim F4-B1 \\sim
F3A-B1A \\sim F3-B1
 with sigma of 0.02
 F1-F2 \\sim F1-F3 \\sim F1-F4 \\sim F2-F3 \\sim F2-F4 \\sim F3-F4 \\sim
F1A-F2A \\sim F1A-F3A \\sim F1A-F4A ~
 F2A-F3A \\sim F2A-F4A \\sim F3A-F4A
 with sigma of 0.02
4. Uiso/Uaniso restraints and constraints
B1 \\sim F1 \\sim F2 \\sim F3 \\sim F4 \\sim B1A \\sim F1A \\sim F2A \\sim F3A
\\sim F4A: within 2A with sigma of 0.04 and sigma for terminal atoms of 0.08
Uanis(B1) = Uanis(B1A)
Uanis(F1) = Uanis(F1A)
5. Rigid body (RIGU) restrains
 B1, F1, F2, F3, F4, B1A, F1A, F2A, F3A, F4A
 with sigma for 1-2 distances of 0.004 and sigma for 1-3 distances of 0.004
6. Others
 Sof(B1A)=Sof(F1A)=Sof(F2A)=Sof(F3A)=Sof(F4A)=1-FVAR(1)
 Sof(B1)=Sof(F1)=Sof(F2)=Sof(F3)=Sof(F4)=FVAR(1)
7.a Secondary CH2 refined with riding coordinates:
 C1(H1A,H1B), C2(H2A,H2B), C3(H3A,H3B), C4(H4A,H4B), C5(H5A,H5B), C6(H6A,H6B),
 C7(H7A,H7B), C8(H8A,H8B), C9(H9A,H9B), C17(H17A,H17B)
7.b Aromatic/amide H refined with riding coordinates:
 C12(H12), C13(H13), C14(H14), C15(H15), C16(H16)
;
_olex2_submission_special_instructions 'No special instructions were received'

loop_
_space_group_symop_operation_xyz
'x, y, z'
'-x+1/2, y+1/2, -z+1/2'
'-x, -y, -z'
'x-1/2, -y-1/2, z-1/2'

loop_
_atom_site_label
_atom_site_type_symbol
_atom_site_fract_x
_atom_site_fract_y
_atom_site_fract_z
_atom_site_U_iso_or_equiv
_atom_site_adp_type
_atom_site_occupancy
_atom_site_site_symmetry_order
_atom_site_calc_flag
_atom_site_refinement_flags_posn
_atom_site_refinement_flags_adp
_atom_site_refinement_flags_occupancy
_atom_site_disorder_assembly
_atom_site_disorder_group
Ni1 Ni 0.97527(18) 0.55675(7) 0.62921(10) 0.0242(4) Uani 1 1 d . . . . .
Fe1 Fe 1.1001(2) 0.41601(8) 0.80394(11) 0.0347(5) Uani 1 1 d . . . . .
S1 S 0.9797(3) 0.45332(11) 0.66408(17) 0.0299(6) Uani 1 1 d . . . . .
S2 S 1.2284(3) 0.57244(12) 0.65837(17) 0.0296(6) Uani 1 1 d . . . . .
O1 O 0.9751(9) 0.5317(3) 0.8956(5) 0.045(2) Uani 1 1 d . . . . .
O2 O 1.4269(11) 0.4627(4) 0.7867(6) 0.062(2) Uani 1 1 d . . . . .
N1 N 0.7433(9) 0.5544(4) 0.6062(6) 0.031(2) Uani 1 1 d . . . . .
N2 N 0.9456(9) 0.6467(4) 0.5870(6) 0.031(2) Uani 1 1 d . . . . .
C1 C 0.7641(12) 0.4453(5) 0.6762(8) 0.043(3) Uani 1 1 d . . . . .
H1A H 0.7303 0.3992 0.6680 0.051 Uiso 1 1 calc R . . . .
H1B H 0.7378 0.4602 0.7396 0.051 Uiso 1 1 calc R . . . .
C2 C 0.6812(12) 0.4870(5) 0.6012(8) 0.042(3) Uani 1 1 d . . . . .
H2A H 0.6975 0.4683 0.5383 0.050 Uiso 1 1 calc R . . . .
H2B H 0.5645 0.4874 0.6089 0.050 Uiso 1 1 calc R . . . .
C3 C 0.6841(12) 0.5921(5) 0.6871(7) 0.037(3) Uani 1 1 d . . . . .
H3A H 0.5677 0.5839 0.6892 0.044 Uiso 1 1 calc R . . . .
H3B H 0.7384 0.5753 0.7468 0.044 Uiso 1 1 calc R . . . .
C4 C 0.7109(12) 0.6630(5) 0.6820(7) 0.039(3) Uani 1 1 d . . . . .
H4A H 0.6802 0.6832 0.7414 0.047 Uiso 1 1 calc R . . . .
H4B H 0.6396 0.6811 0.6294 0.047 Uiso 1 1 calc R . . . .
C5 C 0.8822(13) 0.6820(5) 0.6673(7) 0.036(3) Uani 1 1 d . . . . .
H5A H 0.8870 0.7296 0.6555 0.044 Uiso 1 1 calc R . . . .
H5B H 0.9509 0.6724 0.7257 0.044 Uiso 1 1 calc R . . . .
C6 C 0.7037(12) 0.5901(5) 0.5154(7) 0.036(3) Uani 1 1 d . . . . .
H6A H 0.5936 0.6081 0.5146 0.043 Uiso 1 1 calc R . . . .
H6B H 0.7072 0.5593 0.4618 0.043 Uiso 1 1 calc R . . . .
C7 C 0.8230(12) 0.6461(5) 0.5038(7) 0.033(3) Uani 1 1 d . . . . .
H7A H 0.8769 0.6400 0.4447 0.040 Uiso 1 1 calc R . . . .
H7B H 0.7653 0.6884 0.4998 0.040 Uiso 1 1 calc R . . . .
C8 C 1.0996(12) 0.6762(5) 0.5610(7) 0.040(3) Uani 1 1 d . . . . .
H8A H 1.0872 0.7242 0.5537 0.048 Uiso 1 1 calc R . . . .
H8B H 1.1291 0.6579 0.5001 0.048 Uiso 1 1 calc R . . . .
C9 C 1.2283(13) 0.6612(5) 0.6376(8) 0.041(3) Uani 1 1 d . . . . .
H9A H 1.2070 0.6848 0.6963 0.049 Uiso 1 1 calc R . . . .
H9B H 1.3340 0.6754 0.6180 0.049 Uiso 1 1 calc R . . . .
C10 C 1.0260(12) 0.4861(5) 0.8603(7) 0.034(2) Uani 1 1 d . . . . .
C11 C 1.2963(16) 0.4480(5) 0.7887(8) 0.049(3) Uani 1 1 d . . . . .
C12 C 0.9360(18) 0.3442(5) 0.8455(9) 0.060(4) Uani 1 1 d . . . . .
H12 H 0.8246 0.3511 0.8504 0.073 Uiso 1 1 calc R . . . .
C13 C 1.0696(19) 0.3547(5) 0.9187(9) 0.061(4) Uani 1 1 d . . . . .
H13 H 1.0592 0.3691 0.9816 0.073 Uiso 1 1 calc R . . . .
C14 C 1.2103(16) 0.3400(5) 0.8808(9) 0.053(3) Uani 1 1 d . . . . .
H14 H 1.3137 0.3429 0.9134 0.064 Uiso 1 1 calc R . . . .
C15 C 1.1794(16) 0.3199(5) 0.7852(8) 0.050(3) Uani 1 1 d . . . . .
H15 H 1.2566 0.3076 0.7428 0.060 Uiso 1 1 calc R . . . .
C16 C 1.0139(17) 0.3216(5) 0.7660(9) 0.057(3) Uani 1 1 d . . . . .
H16 H 0.9598 0.3092 0.7073 0.068 Uiso 1 1 calc R . . . .
Cl1 Cl 0.0230(4) 0.17718(16) 0.6034(2) 0.0622(9) Uani 1 1 d . . . . .
Cl2 Cl 0.1479(4) 0.07106(17) 0.4953(2) 0.0705(10) Uani 1 1 d . . . . .
C17 C 0.1875(15) 0.1263(6) 0.5894(8) 0.054(3) Uani 1 1 d . . . . .
H17A H 0.2136 0.1016 0.6486 0.065 Uiso 1 1 calc R . . . .
H17B H 0.2818 0.1534 0.5772 0.065 Uiso 1 1 calc R . . . .
B1 B 0.539(3) 0.2763(11) 0.6039(15) 0.050(3) Uani 0.42(3) 1 d D U P A 1
F1 F 0.687(2) 0.2655(14) 0.639(2) 0.092(3) Uani 0.42(3) 1 d D U P A 1
F2 F 0.532(3) 0.2808(11) 0.5097(11) 0.054(6) Uani 0.42(3) 1 d D U P A 1
F3 F 0.483(2) 0.3309(12) 0.6432(15) 0.080(6) Uani 0.42(3) 1 d D U P A 1
F4 F 0.439(2) 0.2304(12) 0.6277(15) 0.073(6) Uani 0.42(3) 1 d D U P A 1
B1A B 0.574(2) 0.2687(9) 0.6128(13) 0.050(3) Uani 0.58(3) 1 d D U P A 2
F1A F 0.735(2) 0.2672(11) 0.6346(16) 0.092(3) Uani 0.58(3) 1 d D U P A 2
F2A F 0.556(3) 0.2987(11) 0.5306(13) 0.109(7) Uani 0.58(3) 1 d D U P A 2
F3A F 0.512(3) 0.3028(9) 0.6817(13) 0.115(6) Uani 0.58(3) 1 d D U P A 2
F4A F 0.524(3) 0.2072(8) 0.6138(10) 0.097(6) Uani 0.58(3) 1 d D U P A 2

loop_
_atom_site_aniso_label
_atom_site_aniso_U_11
_atom_site_aniso_U_22
_atom_site_aniso_U_33
_atom_site_aniso_U_23
_atom_site_aniso_U_13
_atom_site_aniso_U_12
Ni1 0.0145(8) 0.0244(9) 0.0332(9) -0.0042(7) -0.0010(7) 0.0000(7)
Fe1 0.0405(11) 0.0246(9) 0.0385(9) 0.0025(7) 0.0004(8) 0.0008(8)
S1 0.0298(14) 0.0216(12) 0.0377(13) -0.0006(10) -0.0004(11) -0.0023(11)
S2 0.0155(12) 0.0324(14) 0.0405(15) 0.0012(11) -0.0016(10) -0.0002(11)
O1 0.060(6) 0.034(4) 0.042(4) -0.011(3) 0.006(4) 0.006(4)
O2 0.034(5) 0.073(6) 0.079(6) 0.034(5) 0.001(4) 0.009(5)
N1 0.019(4) 0.025(5) 0.046(5) -0.008(4) -0.009(4) -0.007(4)
N2 0.022(5) 0.023(4) 0.045(5) -0.006(4) -0.006(4) 0.006(4)
C1 0.028(6) 0.037(7) 0.063(7) 0.001(6) 0.006(5) -0.012(5)
C2 0.026(6) 0.042(7) 0.057(7) 0.002(5) -0.006(5) -0.010(5)
C3 0.018(6) 0.046(7) 0.045(6) -0.019(5) 0.000(5) 0.004(5)
C4 0.024(6) 0.049(7) 0.044(6) -0.016(5) 0.002(5) 0.005(5)
C5 0.048(7) 0.020(5) 0.040(6) -0.014(4) -0.004(5) 0.011(5)
C6 0.024(6) 0.041(7) 0.040(6) -0.007(5) -0.010(5) 0.006(5)
C7 0.027(6) 0.038(6) 0.033(6) -0.005(5) -0.009(5) 0.013(5)
C8 0.034(7) 0.037(6) 0.048(6) 0.008(5) 0.001(5) -0.010(5)
C9 0.030(6) 0.036(6) 0.055(7) 0.007(5) -0.001(5) -0.013(5)
C10 0.022(5) 0.036(6) 0.043(6) 0.003(5) -0.002(5) -0.014(5)
C11 0.049(9) 0.034(7) 0.064(8) 0.013(6) 0.011(6) -0.001(6)
C12 0.079(10) 0.038(7) 0.067(9) 0.003(6) 0.020(8) -0.022(7)
C13 0.108(13) 0.035(7) 0.043(7) 0.016(6) 0.016(8) -0.005(8)
C14 0.059(9) 0.037(7) 0.062(9) 0.021(6) -0.004(7) 0.009(6)
C15 0.072(10) 0.028(7) 0.051(8) 0.002(5) 0.011(7) 0.012(7)
C16 0.079(10) 0.031(7) 0.058(8) 0.007(6) -0.009(7) -0.020(7)
Cl1 0.064(2) 0.068(2) 0.0542(18) 0.0032(15) 0.0027(15) 0.0236(18)
Cl2 0.060(2) 0.082(3) 0.067(2) -0.0255(18) -0.0042(16) 0.0001(19)
C17 0.051(8) 0.056(8) 0.054(7) -0.005(6) -0.009(6) 0.007(6)
B1 0.012(7) 0.098(8) 0.040(6) 0.021(5) 0.002(5) -0.010(5)
F1 0.030(7) 0.145(7) 0.099(6) 0.044(5) -0.008(6) -0.008(6)
F2 0.041(11) 0.078(12) 0.043(6) 0.012(6) 0.002(6) 0.035(9)
F3 0.065(11) 0.121(11) 0.054(11) 0.006(8) 0.002(8) 0.010(8)
F4 0.023(9) 0.123(12) 0.072(11) 0.022(9) 0.002(7) -0.029(8)
B1A 0.012(7) 0.098(8) 0.040(6) 0.021(5) 0.002(5) -0.010(5)
F1A 0.030(7) 0.145(7) 0.099(6) 0.044(5) -0.008(6) -0.008(6)
F2A 0.063(12) 0.187(15) 0.079(8) 0.075(9) 0.028(8) 0.029(11)
F3A 0.158(14) 0.108(11) 0.091(10) 0.038(8) 0.078(9) 0.013(10)
F4A 0.113(15) 0.124(9) 0.056(8) 0.007(7) 0.012(9) -0.050(8)

loop_
_atom_type_symbol
_atom_type_description
_atom_type_scat_dispersion_real
_atom_type_scat_dispersion_imag
_atom_type_scat_source
C C 0.0181 0.0091 'International Tables Vol C Tables 4.2.6.8 and 6.1.1.4'
H H 0.0000 0.0000 'International Tables Vol C Tables 4.2.6.8 and 6.1.1.4'
B B 0.0090 0.0039 'International Tables Vol C Tables 4.2.6.8 and 6.1.1.4'
Cl Cl 0.3639 0.7018 'International Tables Vol C Tables 4.2.6.8 and 6.1.1.4'
F F 0.0727 0.0534 'International Tables Vol C Tables 4.2.6.8 and 6.1.1.4'
Fe Fe -1.1336 3.1974 'International Tables Vol C Tables 4.2.6.8 and 6.1.1.4'
N N 0.0311 0.0180 'International Tables Vol C Tables 4.2.6.8 and 6.1.1.4'
Ni Ni -3.0029 0.5091 'International Tables Vol C Tables 4.2.6.8 and 6.1.1.4'
O O 0.0492 0.0322 'International Tables Vol C Tables 4.2.6.8 and 6.1.1.4'
S S 0.3331 0.5567 'International Tables Vol C Tables 4.2.6.8 and 6.1.1.4'

loop_
_geom_angle_atom_site_label_1
_geom_angle_atom_site_label_2
_geom_angle_atom_site_label_3
_geom_angle
S2 Ni1 S1 95.89(11)
N1 Ni1 S1 90.8(2)
N1 Ni1 S2 172.6(3)
N1 Ni1 N2 82.5(3)
N2 Ni1 S1 172.3(2)
N2 Ni1 S2 91.1(2)
C10 Fe1 S1 88.6(3)
C10 Fe1 C11 96.6(5)
C10 Fe1 C12 100.2(5)
C10 Fe1 C13 93.8(5)
C10 Fe1 C14 121.7(5)
C10 Fe1 C15 159.7(4)
C10 Fe1 C16 136.6(5)
C11 Fe1 S1 96.9(4)
C11 Fe1 C12 154.4(5)
C11 Fe1 C13 118.8(6)
C11 Fe1 C14 87.9(5)
C11 Fe1 C15 91.5(5)
C11 Fe1 C16 126.8(6)
C12 Fe1 S1 102.8(4)
C13 Fe1 S1 143.7(4)
C13 Fe1 C12 41.2(5)
C13 Fe1 C15 66.1(5)
C13 Fe1 C16 65.8(5)
C14 Fe1 S1 148.7(4)
C14 Fe1 C12 66.8(5)
C14 Fe1 C13 38.3(5)
C14 Fe1 C15 39.8(4)
C14 Fe1 C16 65.1(5)
C15 Fe1 S1 109.0(3)
C15 Fe1 C12 66.7(5)
C15 Fe1 C16 38.5(5)
C16 Fe1 S1 88.0(3)
C16 Fe1 C12 39.2(4)
Ni1 S1 Fe1 121.43(12)
C1 S1 Ni1 96.2(4)
C1 S1 Fe1 105.0(4)
C9 S2 Ni1 97.4(3)
C2 N1 Ni1 112.0(6)
C2 N1 C3 112.4(8)
C2 N1 C6 111.2(7)
C3 N1 Ni1 104.1(5)
C6 N1 Ni1 106.5(6)
C6 N1 C3 110.2(8)
C5 N2 Ni1 105.6(6)
C5 N2 C7 110.2(8)
C5 N2 C8 111.1(8)
C7 N2 Ni1 107.3(6)
C8 N2 Ni1 111.5(6)
C8 N2 C7 110.9(8)
S1 C1 H1A 110.4
S1 C1 H1B 110.4
H1A C1 H1B 108.6
C2 C1 S1 106.8(7)
C2 C1 H1A 110.4
C2 C1 H1B 110.4
N1 C2 C1 110.9(8)
N1 C2 H2A 109.5
N1 C2 H2B 109.5
C1 C2 H2A 109.5
C1 C2 H2B 109.5
H2A C2 H2B 108.0
N1 C3 H3A 108.7
N1 C3 H3B 108.7
H3A C3 H3B 107.6
C4 C3 N1 114.1(9)
C4 C3 H3A 108.7
C4 C3 H3B 108.7
C3 C4 H4A 108.7
C3 C4 H4B 108.7
C3 C4 C5 114.2(8)
H4A C4 H4B 107.6
C5 C4 H4A 108.7
C5 C4 H4B 108.7
N2 C5 C4 112.4(8)
N2 C5 H5A 109.1
N2 C5 H5B 109.1
C4 C5 H5A 109.1
C4 C5 H5B 109.1
H5A C5 H5B 107.9
N1 C6 H6A 109.5
N1 C6 H6B 109.5
N1 C6 C7 110.7(7)
H6A C6 H6B 108.1
C7 C6 H6A 109.5
C7 C6 H6B 109.5
N2 C7 C6 109.3(8)
N2 C7 H7A 109.8
N2 C7 H7B 109.8
C6 C7 H7A 109.8
C6 C7 H7B 109.8
H7A C7 H7B 108.3
N2 C8 H8A 109.9
N2 C8 H8B 109.9
N2 C8 C9 108.8(8)
H8A C8 H8B 108.3
C9 C8 H8A 109.9
C9 C8 H8B 109.9
S2 C9 H9A 110.1
S2 C9 H9B 110.1
C8 C9 S2 108.0(7)
C8 C9 H9A 110.1
C8 C9 H9B 110.1
H9A C9 H9B 108.4
O1 C10 Fe1 178.6(9)
O2 C11 Fe1 171.8(10)
Fe1 C12 H12 125.3
C13 C12 Fe1 68.1(7)
C13 C12 H12 128.2
C16 C12 Fe1 70.1(7)
C16 C12 H12 128.2
C16 C12 C13 103.6(13)
Fe1 C13 H13 124.9
C12 C13 Fe1 70.8(6)
C12 C13 H13 125.7
C14 C13 Fe1 70.2(7)
C14 C13 C12 108.6(11)
C14 C13 H13 125.7
Fe1 C14 H14 124.1
C13 C14 Fe1 71.4(7)
C13 C14 H14 125.0
C13 C14 C15 110.0(12)
C15 C14 Fe1 71.1(6)
C15 C14 H14 125.0
Fe1 C15 H15 124.3
C14 C15 Fe1 69.1(6)
C14 C15 H15 126.7
C16 C15 Fe1 71.5(7)
C16 C15 C14 106.5(11)
C16 C15 H15 126.7
Fe1 C16 H16 126.6
C12 C16 Fe1 70.7(7)
C12 C16 H16 124.4
C15 C16 Fe1 70.0(6)
C15 C16 C12 111.3(11)
C15 C16 H16 124.4
Cl1 C17 Cl2 111.3(6)
Cl1 C17 H17A 109.4
Cl1 C17 H17B 109.4
Cl2 C17 H17A 109.4
Cl2 C17 H17B 109.4
H17A C17 H17B 108.0
F1 B1 F2 110.6(14)
F1 B1 F3 109.7(15)
F1 B1 F4 112.5(15)
F2 B1 F3 111.5(14)
F4 B1 F2 109.0(14)
F4 B1 F3 103.3(14)
F2A B1A F1A 105.0(12)
F2A B1A F3A 112.2(14)
F2A B1A F4A 115.8(14)
F3A B1A F1A 106.3(13)
F4A B1A F1A 106.5(13)
F4A B1A F3A 110.2(13)

loop_
_geom_bond_atom_site_label_1
_geom_bond_atom_site_label_2
_geom_bond_distance
Ni1 S1 2.172(3)
Ni1 S2 2.149(3)
Ni1 N1 1.943(8)
Ni1 N2 1.944(7)
Fe1 S1 2.285(3)
Fe1 C10 1.777(11)
Fe1 C11 1.794(13)
Fe1 C12 2.124(12)
Fe1 C13 2.087(11)
Fe1 C14 2.072(11)
Fe1 C15 2.098(11)
Fe1 C16 2.117(11)
S1 C1 1.831(10)
S2 C9 1.839(10)
O1 C10 1.154(11)
O2 C11 1.136(13)
N1 C2 1.473(12)
N1 C3 1.497(12)
N1 C6 1.495(12)
N2 C5 1.480(11)
N2 C7 1.501(11)
N2 C8 1.495(12)
C1 H1A 0.9900
C1 H1B 0.9900
C1 C2 1.492(14)
C2 H2A 0.9900
C2 H2B 0.9900
C3 H3A 0.9900
C3 H3B 0.9900
C3 C4 1.470(13)
C4 H4A 0.9900
C4 H4B 0.9900
C4 C5 1.514(14)
C5 H5A 0.9900
C5 H5B 0.9900
C6 H6A 0.9900
C6 H6B 0.9900
C6 C7 1.536(13)
C7 H7A 0.9900
C7 H7B 0.9900
C8 H8A 0.9900
C8 H8B 0.9900
C8 C9 1.500(13)
C9 H9A 0.9900
C9 H9B 0.9900
C12 H12 0.9500
C12 C13 1.481(18)
C12 C16 1.424(17)
C13 H13 0.9500
C13 C14 1.365(17)
C14 H14 0.9500
C14 C15 1.421(15)
C15 H15 0.9500
C15 C16 1.389(17)
C16 H16 0.9500
Cl1 C17 1.749(12)
Cl2 C17 1.761(11)
C17 H17A 0.9900
C17 H17B 0.9900
B1 F1 1.315(15)
B1 F2 1.336(16)
B1 F3 1.349(16)
B1 F4 1.321(16)
B1A F1A 1.355(14)
B1A F2A 1.317(14)
B1A F3A 1.337(15)
B1A F4A 1.325(14)

loop_
_geom_torsion_atom_site_label_1
_geom_torsion_atom_site_label_2
_geom_torsion_atom_site_label_3
_geom_torsion_atom_site_label_4
_geom_torsion
Ni1 S1 C1 C2 38.1(7)
Ni1 S2 C9 C8 -33.2(8)
Ni1 N1 C2 C1 42.1(11)
Ni1 N1 C3 C4 72.3(9)
Ni1 N1 C6 C7 -33.3(9)
Ni1 N2 C5 C4 -71.1(9)
Ni1 N2 C7 C6 31.5(9)
Ni1 N2 C8 C9 -46.9(10)
Fe1 S1 C1 C2 163.0(6)
Fe1 C12 C13 C14 -60.3(8)
Fe1 C12 C16 C15 58.3(9)
Fe1 C13 C14 C15 -60.9(8)
Fe1 C14 C15 C16 -62.1(8)
Fe1 C15 C16 C12 -58.7(8)
S1 C1 C2 N1 -53.8(10)
N1 C3 C4 C5 -51.9(12)
N1 C6 C7 N2 1.2(11)
N2 C8 C9 S2 52.5(10)
C2 N1 C3 C4 -166.3(8)
C2 N1 C6 C7 -155.6(8)
C3 N1 C2 C1 -74.8(11)
C3 N1 C6 C7 79.0(10)
C3 C4 C5 N2 50.8(12)
C5 N2 C7 C6 -83.0(9)
C5 N2 C8 C9 70.6(11)
C6 N1 C2 C1 161.1(9)
C6 N1 C3 C4 -41.6(11)
C7 N2 C5 C4 44.4(11)
C7 N2 C8 C9 -166.5(8)
C8 N2 C5 C4 167.8(8)
C8 N2 C7 C6 153.5(8)
C12 C13 C14 Fe1 60.7(8)
C12 C13 C14 C15 -0.2(13)
C13 C12 C16 Fe1 -60.2(7)
C13 C12 C16 C15 -1.9(13)
C13 C14 C15 Fe1 61.1(8)
C13 C14 C15 C16 -0.9(13)
C14 C15 C16 Fe1 60.5(7)
C14 C15 C16 C12 1.8(13)
C16 C12 C13 Fe1 61.6(7)
C16 C12 C13 C14 1.3(12)

loop_
_twin_individual_id
_twin_individual_mass_fraction_refined
1 0.6172(18)
2 0.3828(18)
